data_1505976
loop_
_publ_author_name
'Cho, Ji Young'
'Kwon, Hak Cheol'
'Williams, Philip G.'
'Jensen, Paul R.'
'Fenical, William'

_publ_section_title
;
 Azamerone, a terpenoid phthalazinone from a marine-derived bacterium
 related to the genus Streptomyces (Actinomycetales).
;
_journal_issue 12
_journal_name_full 'Organic letters'
_journal_page_first 2471
_journal_page_last 2474
_journal_paper_doi 10.1021/ol060630r
_journal_volume 8
_journal_year 2006
_chemical_formula_sum 'C25 H32 Cl2 N2 O5'
_chemical_formula_weight 511.43
_chemical_name_systematic
; 

 ? 

;
_space_group_IT_number 19
_symmetry_cell_setting orthorhombic
_symmetry_space_group_name_Hall 'P 2ac 2ab'
_symmetry_space_group_name_H-M 'P 21 21 21'
_atom_sites_solution_hydrogens geom
_atom_sites_solution_primary direct
_atom_sites_solution_secondary difmap
_audit_creation_method SHELXL-97
_cell_angle_alpha 90.00
_cell_angle_beta 90.00
_cell_angle_gamma 90.00
_cell_formula_units_Z 4
_cell_length_a 11.487(4)
_cell_length_b 11.553
_cell_length_c 20.483(7)
_cell_measurement_reflns_used 6062
_cell_measurement_temperature 100(2)
_cell_measurement_theta_max 27.27
_cell_measurement_theta_min 2.50
_cell_volume 2718.3(13)
_computing_cell_refinement 'Bruker SMART'
_computing_data_collection 'Bruker SMART'
_computing_data_reduction 'Bruker SAINT'
_computing_molecular_graphics 'Bruker SHELXTL'
_computing_publication_material 'Bruker SHELXTL'
_computing_structure_refinement 'SHELXL-97 (Sheldrick, 1997)'
_computing_structure_solution 'SHELXS-97 (Sheldrick, 1990)'
_diffrn_ambient_temperature 100(2)
_diffrn_measured_fraction_theta_full 0.969
_diffrn_measured_fraction_theta_max 0.969
_diffrn_measurement_device_type 'CCD area detector'
_diffrn_measurement_method 'phi and omega scans'
_diffrn_radiation_monochromator graphite
_diffrn_radiation_source 'fine-focus sealed tube'
_diffrn_radiation_type MoK\a
_diffrn_radiation_wavelength 0.71073
_diffrn_reflns_av_R_equivalents 0.0697
_diffrn_reflns_av_sigmaI/netI 0.0800
_diffrn_reflns_limit_h_max 14
_diffrn_reflns_limit_h_min -14
_diffrn_reflns_limit_k_max 13
_diffrn_reflns_limit_k_min -14
_diffrn_reflns_limit_l_max 24
_diffrn_reflns_limit_l_min -25
_diffrn_reflns_number 14742
_diffrn_reflns_theta_full 26.50
_diffrn_reflns_theta_max 26.50
_diffrn_reflns_theta_min 1.99
_exptl_absorpt_coefficient_mu 0.274
_exptl_absorpt_correction_T_max 0.9864
_exptl_absorpt_correction_T_min 0.9472
_exptl_absorpt_correction_type empirical
_exptl_absorpt_process_details sadabs
_exptl_crystal_colour colorless
_exptl_crystal_density_diffrn 1.247
_exptl_crystal_density_meas 0
_exptl_crystal_density_method 'not measured'
_exptl_crystal_description plate
_exptl_crystal_F_000 1080
_exptl_crystal_size_max 0.20
_exptl_crystal_size_mid 0.20
_exptl_crystal_size_min 0.05
_refine_diff_density_max 0.457
_refine_diff_density_min -0.456
_refine_diff_density_rms 0.072
_refine_ls_abs_structure_details 'Flack H D (1983), Acta Cryst. A39, 876-881'
_refine_ls_abs_structure_Flack -0.01(7)
_refine_ls_extinction_method none
_refine_ls_goodness_of_fit_ref 1.077
_refine_ls_hydrogen_treatment mixed
_refine_ls_matrix_type full
_refine_ls_number_parameters 307
_refine_ls_number_reflns 5366
_refine_ls_number_restraints 0
_refine_ls_restrained_S_all 1.077
_refine_ls_R_factor_all 0.0703
_refine_ls_R_factor_gt 0.0507
_refine_ls_shift/su_max 0.001
_refine_ls_shift/su_mean 0.000
_refine_ls_structure_factor_coef Fsqd
_refine_ls_weighting_details 'calc w=1/[\s^2^(Fo^2^)+(0.0650P)^2^+0.2000P] where P=(Fo^2^+2Fc^2^)/3'
_refine_ls_weighting_scheme calc
_refine_ls_wR_factor_gt 0.1199
_refine_ls_wR_factor_ref 0.1294
_reflns_number_gt 4317
_reflns_number_total 5366
_reflns_threshold_expression >2sigma(I)
_cod_data_source_file ol060630rsi20060427_094334.cif
_cod_data_source_block fen1
_cod_depositor_comments
;
The following automatic conversions were performed:

'_symmetry_cell_setting' value 'Orthorhombic' changed to
'orthorhombic' according to
/home/saulius/struct/CIF-dictionaries/cif_core.dic dictionary named
'cif_core.dic' version 2.4.1 from 2010-06-29.

Automatic conversion script
Id: cif_fix_values 1715 2011-07-08 13:25:40Z adriana 
;
_cod_original_cell_volume 2718.3(14)
_cod_original_sg_symbol_H-M P2(1)2(1)2(1)
_cod_database_code 1505976

loop_
_symmetry_equiv_pos_as_xyz
'x, y, z'
'-x+1/2, -y, z+1/2'
'-x, y+1/2, -z+1/2'
'x+1/2, -y+1/2, -z'

loop_
_atom_site_label
_atom_site_type_symbol
_atom_site_fract_x
_atom_site_fract_y
_atom_site_fract_z
_atom_site_U_iso_or_equiv
_atom_site_adp_type
_atom_site_occupancy
_atom_site_symmetry_multiplicity
_atom_site_calc_flag
_atom_site_refinement_flags
Cl1 Cl 1.04228(7) 0.78615(8) 0.66005(4) 0.0299(2) Uani 1 1 d .
Cl2 Cl 0.26159(7) 0.90179(8) 0.98814(5) 0.0330(2) Uani 1 1 d .
O1 O 0.3449(2) 0.8152(2) 0.61271(12) 0.0317(6) Uani 1 1 d .
O2 O 0.6068(2) 0.7386(2) 0.62949(11) 0.0259(6) Uani 1 1 d .
O3 O 0.90006(18) 0.8341(2) 0.79016(11) 0.0219(5) Uani 1 1 d .
O4 O 0.79539(19) 1.0466(2) 0.80355(11) 0.0230(5) Uani 1 1 d .
H4A H 0.7853 1.0666 0.8415 0.035 Uiso 1 1 calc R
O5 O 0.74801(19) 1.0959(2) 0.93345(10) 0.0235(5) Uani 1 1 d .
H5A H 0.7613 1.0795 0.8952 0.035 Uiso 1 1 calc R
N1 N 0.4276(2) 1.0545(2) 0.66901(13) 0.0218(6) Uani 1 1 d .
N2 N 0.4705(2) 1.1280(2) 0.71630(13) 0.0238(6) Uani 1 1 d .
C1 C 0.4708(3) 0.9095(3) 0.53202(16) 0.0288(8) Uani 1 1 d .
H1B H 0.4291 0.8637 0.5006 0.043 Uiso 1 1 calc R
H1C H 0.5519 0.8914 0.5296 0.043 Uiso 1 1 calc R
H1D H 0.4595 0.9903 0.5228 0.043 Uiso 1 1 calc R
C2 C 0.4263(3) 0.8826(3) 0.59999(16) 0.0214(7) Uani 1 1 d .
C3 C 0.4826(3) 0.9526(3) 0.65693(16) 0.0187(7) Uani 1 1 d .
C4 C 0.5835(3) 0.9127(3) 0.69251(15) 0.0179(7) Uani 1 1 d .
C5 C 0.6476(3) 0.8031(3) 0.67377(15) 0.0194(7) Uani 1 1 d .
C6 C 0.7605(3) 0.7804(3) 0.70582(14) 0.0181(7) Uani 1 1 d .
C7 C 0.8324(3) 0.6763(3) 0.68233(16) 0.0225(7) Uani 1 1 d .
H7A H 0.8349 0.6758 0.6350 0.027 Uiso 1 1 calc R
H7B H 0.7959 0.6049 0.6967 0.027 Uiso 1 1 calc R
C8 C 0.9581(3) 0.6825(3) 0.70974(16) 0.0221(7) Uani 1 1 d .
H8A H 0.9938 0.6056 0.7058 0.027 Uiso 1 1 calc R
C9 C 0.9589(3) 0.7188(3) 0.78282(15) 0.0231(7) Uani 1 1 d .
C10 C 0.7962(3) 0.8498(3) 0.75680(15) 0.0177(7) Uani 1 1 d .
C11 C 0.7236(3) 0.9476(3) 0.78934(14) 0.0165(7) Uani 1 1 d .
C12 C 0.6230(3) 0.9857(3) 0.74336(15) 0.0159(7) Uani 1 1 d .
C13 C 0.5657(3) 1.0949(3) 0.75107(16) 0.0211(7) Uani 1 1 d .
H13A H 0.5952 1.1466 0.7817 0.025 Uiso 1 1 calc R
C14 C 1.0827(3) 0.7394(4) 0.81080(18) 0.0320(9) Uani 1 1 d .
H14A H 1.1230 0.7945 0.7839 0.048 Uiso 1 1 calc R
H14B H 1.1247 0.6674 0.8112 0.048 Uiso 1 1 calc R
H14C H 1.0769 0.7689 0.8545 0.048 Uiso 1 1 calc R
C15 C 0.8891(3) 0.6303(3) 0.82369(18) 0.0319(9) Uani 1 1 d .
H15A H 0.8125 0.6225 0.8058 0.048 Uiso 1 1 calc R
H15B H 0.8838 0.6570 0.8680 0.048 Uiso 1 1 calc R
H15C H 0.9275 0.5565 0.8227 0.048 Uiso 1 1 calc R
C16 C 0.6708(3) 0.8888(3) 0.85319(15) 0.0186(7) Uani 1 1 d .
H16A H 0.6278 0.8207 0.8396 0.022 Uiso 1 1 calc R
H16B H 0.7351 0.8619 0.8797 0.022 Uiso 1 1 calc R
C17 C 0.5885(3) 0.9636(3) 0.89846(15) 0.0165(7) Uani 1 1 d .
H17A H 0.5649 1.0300 0.8717 0.020 Uiso 1 1 calc R
C18 C 0.6562(3) 1.0181(3) 0.95918(16) 0.0211(7) Uani 1 1 d .
C19 C 0.5700(3) 1.0930(3) 0.99922(16) 0.0252(8) Uani 1 1 d .
H19A H 0.5455 1.1586 0.9730 0.030 Uiso 1 1 calc R
H19B H 0.6093 1.1230 1.0375 0.030 Uiso 1 1 calc R
C20 C 0.4603(3) 1.0228(3) 1.02130(16) 0.0273(8) Uani 1 1 d .
H20A H 0.4836 0.9586 1.0489 0.033 Uiso 1 1 calc R
H20B H 0.4090 1.0726 1.0463 0.033 Uiso 1 1 calc R
C21 C 0.3967(3) 0.9767(3) 0.96069(17) 0.0231(8) Uani 1 1 d .
H21A H 0.3731 1.0440 0.9346 0.028 Uiso 1 1 calc R
C22 C 0.4702(3) 0.8956(3) 0.91531(15) 0.0202(7) Uani 1 1 d .
C23 C 0.7226(3) 0.9308(3) 1.00310(17) 0.0281(8) Uani 1 1 d .
H23A H 0.7628 0.9722 1.0369 0.042 Uiso 1 1 calc R
H23B H 0.7776 0.8886 0.9771 0.042 Uiso 1 1 calc R
H23C H 0.6686 0.8776 1.0225 0.042 Uiso 1 1 calc R
C24 C 0.4000(3) 0.8785(3) 0.85012(16) 0.0225(8) Uani 1 1 d .
H24A H 0.3288 0.8384 0.8593 0.034 Uiso 1 1 calc R
H24B H 0.4453 0.8338 0.8199 0.034 Uiso 1 1 calc R
H24C H 0.3828 0.9529 0.8314 0.034 Uiso 1 1 calc R
C25 C 0.4914(3) 0.7741(3) 0.94762(16) 0.0235(7) Uani 1 1 d .
H25A H 0.4183 0.7393 0.9584 0.035 Uiso 1 1 calc R
H25B H 0.5366 0.7836 0.9866 0.035 Uiso 1 1 calc R
H25C H 0.5324 0.7250 0.9176 0.035 Uiso 1 1 calc R

loop_
_atom_site_aniso_label
_atom_site_aniso_U_11
_atom_site_aniso_U_22
_atom_site_aniso_U_33
_atom_site_aniso_U_23
_atom_site_aniso_U_13
_atom_site_aniso_U_12
Cl1 0.0231(5) 0.0302(5) 0.0362(5) 0.0076(4) 0.0095(4) 0.0035(4)
Cl2 0.0200(5) 0.0291(5) 0.0498(6) -0.0024(4) 0.0157(4) -0.0052(4)
O1 0.0203(14) 0.0295(16) 0.0455(16) -0.0063(12) 0.0030(11) -0.0059(11)
O2 0.0234(13) 0.0205(14) 0.0339(14) -0.0037(10) -0.0067(10) 0.0027(10)
O3 0.0109(12) 0.0309(14) 0.0240(13) -0.0022(10) -0.0010(9) 0.0031(10)
O4 0.0190(13) 0.0229(13) 0.0273(13) -0.0008(10) 0.0022(9) -0.0080(10)
O5 0.0184(12) 0.0285(13) 0.0238(12) -0.0028(10) 0.0032(9) -0.0071(12)
N1 0.0169(15) 0.0199(16) 0.0285(16) 0.0007(12) 0.0006(11) 0.0003(12)
N2 0.0224(16) 0.0190(16) 0.0299(16) 0.0021(12) 0.0009(12) 0.0027(12)
C1 0.030(2) 0.025(2) 0.031(2) 0.0014(15) -0.0071(15) 0.0074(17)
C2 0.0152(18) 0.0149(18) 0.034(2) 0.0001(14) -0.0017(13) 0.0081(14)
C3 0.0108(17) 0.0197(18) 0.0256(18) 0.0003(14) 0.0011(13) -0.0027(13)
C4 0.0138(16) 0.0162(17) 0.0238(17) 0.0048(13) 0.0018(12) 0.0010(14)
C5 0.0155(17) 0.0186(18) 0.0240(18) -0.0001(13) 0.0013(12) -0.0014(14)
C6 0.0139(16) 0.0170(17) 0.0233(17) -0.0005(13) 0.0009(12) 0.0044(14)
C7 0.0215(19) 0.0233(19) 0.0226(18) -0.0036(14) -0.0024(13) 0.0049(15)
C8 0.0184(18) 0.0216(19) 0.0263(18) 0.0042(13) 0.0020(14) 0.0073(14)
C9 0.0173(17) 0.0285(19) 0.0234(17) -0.0007(15) -0.0003(13) 0.0122(16)
C10 0.0075(16) 0.0219(18) 0.0236(18) 0.0025(13) -0.0013(12) -0.0024(13)
C11 0.0137(17) 0.0157(17) 0.0201(17) 0.0017(12) -0.0005(12) -0.0034(12)
C12 0.0067(16) 0.0164(17) 0.0246(17) 0.0022(13) 0.0026(12) -0.0026(12)
C13 0.0186(18) 0.0187(17) 0.0261(18) 0.0025(14) 0.0054(13) -0.0021(14)
C14 0.023(2) 0.040(2) 0.034(2) -0.0055(17) -0.0088(15) 0.0116(17)
C15 0.033(2) 0.032(2) 0.031(2) 0.0073(16) 0.0055(16) 0.0092(17)
C16 0.0142(17) 0.0158(18) 0.0257(18) 0.0025(13) 0.0015(12) -0.0002(13)
C17 0.0123(16) 0.0146(17) 0.0224(17) 0.0022(13) 0.0004(12) -0.0017(13)
C18 0.0194(18) 0.0156(18) 0.0282(19) -0.0030(14) 0.0011(14) -0.0052(14)
C19 0.0279(19) 0.0220(18) 0.0257(19) -0.0042(14) 0.0022(14) -0.0028(15)
C20 0.028(2) 0.024(2) 0.0291(19) -0.0052(15) 0.0099(15) -0.0009(17)
C21 0.0137(18) 0.0179(19) 0.038(2) -0.0017(15) 0.0069(14) 0.0016(14)
C22 0.0166(17) 0.0172(17) 0.0269(18) -0.0008(14) 0.0048(13) -0.0003(14)
C23 0.028(2) 0.028(2) 0.029(2) 0.0003(15) -0.0049(15) -0.0003(15)
C24 0.0161(17) 0.0203(19) 0.031(2) -0.0021(14) 0.0001(13) -0.0012(14)
C25 0.0174(18) 0.0216(19) 0.0315(19) 0.0008(15) 0.0054(13) -0.0033(14)

loop_
_atom_type_symbol
_atom_type_description
_atom_type_scat_dispersion_real
_atom_type_scat_dispersion_imag
_atom_type_scat_source
C C 0.0033 0.0016 'International Tables Vol C Tables 4.2.6.8 and 6.1.1.4'
H H 0.0000 0.0000 'International Tables Vol C Tables 4.2.6.8 and 6.1.1.4'
N N 0.0061 0.0033 'International Tables Vol C Tables 4.2.6.8 and 6.1.1.4'
O O 0.0106 0.0060 'International Tables Vol C Tables 4.2.6.8 and 6.1.1.4'
Cl Cl 0.1484 0.1585 'International Tables Vol C Tables 4.2.6.8 and 6.1.1.4'

loop_
_geom_angle_atom_site_label_1
_geom_angle_atom_site_label_2
_geom_angle_atom_site_label_3
_geom_angle
C10 O3 C9 117.1(2)
C3 N1 N2 119.5(3)
C13 N2 N1 119.0(3)
O1 C2 C1 125.1(3)
O1 C2 C3 118.7(3)
C1 C2 C3 116.1(3)
N1 C3 C4 124.0(3)
N1 C3 C2 112.9(3)
C4 C3 C2 123.1(3)
C12 C4 C3 116.1(3)
C12 C4 C5 121.7(3)
C3 C4 C5 122.0(3)
O2 C5 C6 122.8(3)
O2 C5 C4 119.4(3)
C6 C5 C4 117.7(3)
C10 C6 C5 119.7(3)
C10 C6 C7 122.0(3)
C5 C6 C7 118.3(3)
C6 C7 C8 110.7(3)
C9 C8 C7 111.4(3)
C9 C8 Cl1 110.7(2)
C7 C8 Cl1 108.7(2)
O3 C9 C15 107.2(2)
O3 C9 C8 109.4(2)
C15 C9 C8 109.9(3)
O3 C9 C14 104.1(3)
C15 C9 C14 112.3(3)
C8 C9 C14 113.7(3)
C6 C10 O3 123.6(3)
C6 C10 C11 125.8(3)
O3 C10 C11 110.3(2)
O4 C11 C10 110.6(2)
O4 C11 C12 109.1(2)
C10 C11 C12 110.3(2)
O4 C11 C16 113.0(2)
C10 C11 C16 104.4(2)
C12 C11 C16 109.3(2)
C4 C12 C13 117.1(3)
C4 C12 C11 121.2(3)
C13 C12 C11 121.7(3)
N2 C13 C12 124.1(3)
C17 C16 C11 118.5(3)
C16 C17 C18 112.2(2)
C16 C17 C22 111.6(3)
C18 C17 C22 116.0(2)
O5 C18 C23 104.2(3)
O5 C18 C19 108.0(3)
C23 C18 C19 111.8(3)
O5 C18 C17 108.0(2)
C23 C18 C17 115.9(3)
C19 C18 C17 108.6(3)
C18 C19 C20 112.5(3)
C21 C20 C19 109.3(3)
C20 C21 C22 115.3(3)
C20 C21 Cl2 108.4(2)
C22 C21 Cl2 110.7(2)
C21 C22 C25 111.5(3)
C21 C22 C24 107.4(3)
C25 C22 C24 109.0(3)
C21 C22 C17 107.2(3)
C25 C22 C17 113.1(3)
C24 C22 C17 108.4(2)

loop_
_geom_bond_atom_site_label_1
_geom_bond_atom_site_label_2
_geom_bond_distance
Cl1 C8 1.846(3)
Cl2 C21 1.868(3)
O1 C2 1.246(4)
O2 C5 1.264(4)
O3 C10 1.390(4)
O3 C9 1.500(4)
O4 C11 1.439(4)
O5 C18 1.484(4)
N1 C3 1.358(4)
N1 N2 1.378(4)
N2 C13 1.362(4)
C1 C2 1.516(5)
C2 C3 1.560(5)
C3 C4 1.448(4)
C4 C12 1.415(4)
C4 C5 1.514(5)
C5 C6 1.481(4)
C6 C10 1.378(4)
C6 C7 1.536(4)
C7 C8 1.556(5)
C8 C9 1.554(4)
C9 C15 1.546(5)
C9 C14 1.557(5)
C10 C11 1.554(4)
C11 C12 1.557(4)
C11 C16 1.594(4)
C12 C13 1.431(4)
C16 C17 1.582(4)
C17 C18 1.597(4)
C17 C22 1.611(4)
C18 C23 1.553(5)
C18 C19 1.551(5)
C19 C20 1.568(5)
C20 C21 1.537(5)
C21 C22 1.568(4)
C22 C25 1.569(5)
C22 C24 1.574(5)

loop_
_cod_related_entry_id
_cod_related_entry_database
_cod_related_entry_code
1 ChemSpider 9859638
